data_4071305
loop_
_publ_author_name
'Wu, Ji-Qian'
'Pan, Li'
'Hu, Ning-Hai'
'Li, Yue-Sheng'

_publ_section_title
;
 Synthesis, Structural Characterization, and Ethylene Polymerization
 Behavior of the Vanadium(III) Complexes Bearing Salicylaldiminato Ligands
;
_journal_issue 15
_journal_name_full Organometallics
_journal_page_first 3840
_journal_paper_doi 10.1021/om800097b
_journal_volume 27
_journal_year 2008
_chemical_formula_sum 'C58 H83 Cl N2 O3 V'
_chemical_formula_weight 942.65
_chemical_name_systematic
;

 ?

;
_space_group_IT_number 15
_symmetry_cell_setting monoclinic
_symmetry_space_group_name_Hall '-C 2yc'
_symmetry_space_group_name_H-M 'C 1 2/c 1'
_atom_sites_solution_hydrogens geom
_atom_sites_solution_primary direct
_atom_sites_solution_secondary difmap
_audit_creation_method SHELXL-97
_cell_angle_alpha 90.00
_cell_angle_beta 93.019(4)
_cell_angle_gamma 90.00
_cell_formula_units_Z 4
_cell_length_a 17.673(3)
_cell_length_b 27.429(5)
_cell_length_c 11.8280(19)
_cell_measurement_reflns_used 972
_cell_measurement_temperature 273(2)
_cell_measurement_theta_max 17.70
_cell_measurement_theta_min 2.16
_cell_volume 5725.7(17)
_computing_cell_refinement 'Bruker SMART'
_computing_data_collection 'Bruker SMART'
_computing_data_reduction 'Bruker SAINT'
_computing_molecular_graphics 'Bruker SHELXTL'
_computing_publication_material 'Bruker SHELXTL'
_computing_structure_refinement 'SHELXL-97 (Sheldrick, 1997)'
_computing_structure_solution 'SHELXS-97 (Sheldrick, 1990)'
_diffrn_ambient_temperature 273(2)
_diffrn_measured_fraction_theta_full 0.996
_diffrn_measured_fraction_theta_max 0.996
_diffrn_measurement_device_type 'CCD area detector'
_diffrn_measurement_method 'phi and omega scans'
_diffrn_radiation_monochromator graphite
_diffrn_radiation_source 'fine-focus sealed tube'
_diffrn_radiation_type MoK\a
_diffrn_radiation_wavelength 0.71073
_diffrn_reflns_av_R_equivalents 0.1547
_diffrn_reflns_av_sigmaI/netI 0.2247
_diffrn_reflns_limit_h_max 17
_diffrn_reflns_limit_h_min -21
_diffrn_reflns_limit_k_max 33
_diffrn_reflns_limit_k_min -33
_diffrn_reflns_limit_l_max 14
_diffrn_reflns_limit_l_min -13
_diffrn_reflns_number 15902
_diffrn_reflns_theta_full 26.06
_diffrn_reflns_theta_max 26.06
_diffrn_reflns_theta_min 1.37
_exptl_absorpt_coefficient_mu 0.261
_exptl_absorpt_correction_type none
_exptl_crystal_density_diffrn 1.094
_exptl_crystal_density_meas 0
_exptl_crystal_density_method 'not measured'
_exptl_crystal_F_000 2036
_refine_diff_density_max 1.243
_refine_diff_density_min -0.849
_refine_diff_density_rms 0.145
_refine_ls_extinction_coef 0.0011(4)
_refine_ls_extinction_expression Fc^*^=kFc[1+0.001xFc^2^\l^3^/sin(2\q)]^-1/4^
_refine_ls_extinction_method SHELXL
_refine_ls_goodness_of_fit_ref 0.995
_refine_ls_hydrogen_treatment mixed
_refine_ls_matrix_type full
_refine_ls_number_parameters 132
_refine_ls_number_reflns 5650
_refine_ls_number_restraints 0
_refine_ls_restrained_S_all 0.995
_refine_ls_R_factor_all 0.2364
_refine_ls_R_factor_gt 0.1185
_refine_ls_shift/su_max 0.050
_refine_ls_shift/su_mean 0.007
_refine_ls_structure_factor_coef Fsqd
_refine_ls_weighting_details 'calc w=1/[\s^2^(Fo^2^)+(0.1843P)^2^+0.0000P] where P=(Fo^2^+2Fc^2^)/3'
_refine_ls_weighting_scheme calc
_refine_ls_wR_factor_gt 0.3157
_refine_ls_wR_factor_ref 0.3802
_reflns_number_gt 2139
_reflns_number_total 5650
_reflns_threshold_expression >2sigma(I)
_cod_data_source_file om800097b-file001.cif
_cod_data_source_block 3j
_cod_depositor_comments
;
The following automatic conversions were performed:

'_symmetry_cell_setting' value 'Monoclinic' changed to 'monoclinic'
according to /home/saulius/struct/CIF-dictionaries/cif_core.dic
dictionary named 'cif_core.dic' version 2.4.1 from 2010-06-29.

Automatic conversion script
Id: cif_fix_values 1715 2011-07-08 13:25:40Z adriana 
;
_cod_original_cell_volume 5725.8(17)
_cod_original_sg_symbol_H-M C2/c
_cod_database_code 4071305

loop_
_symmetry_equiv_pos_as_xyz
'x, y, z'
'-x, y, -z+1/2'
'x+1/2, y+1/2, z'
'-x+1/2, y+1/2, -z+1/2'
'-x, -y, -z'
'x, -y, z-1/2'
'-x+1/2, -y+1/2, -z'
'x+1/2, -y+1/2, z-1/2'

loop_
_atom_site_label
_atom_site_type_symbol
_atom_site_fract_x
_atom_site_fract_y
_atom_site_fract_z
_atom_site_U_iso_or_equiv
_atom_site_adp_type
_atom_site_occupancy
_atom_site_symmetry_multiplicity
_atom_site_calc_flag
_atom_site_refinement_flags
V V 0.0000 0.24323(6) 0.7500 0.0268(5) Uiso 1 2 d S
O O 0.0328(3) 0.19890(17) 0.8647(4) 0.0298(12) Uiso 1 1 d .
N N 0.1142(3) 0.2461(2) 0.7044(5) 0.0284(14) Uiso 1 1 d .
Cl Cl 0.0000 0.32568(12) 0.7500 0.0585(10) Uiso 1 2 d S
C1 C 0.0831(4) 0.1627(2) 0.8592(6) 0.0262(16) Uiso 1 1 d .
C6 C 0.0748(4) 0.1196(3) 0.9237(6) 0.0326(18) Uiso 1 1 d .
C5 C 0.1269(4) 0.0826(3) 0.9059(7) 0.0362(19) Uiso 1 1 d .
H5A H 0.1213 0.0538 0.9461 0.043 Uiso 1 1 calc R
C4 C 0.1859(4) 0.0846(3) 0.8346(7) 0.0349(19) Uiso 1 1 d .
C3 C 0.1954(4) 0.1277(3) 0.7806(6) 0.0308(18) Uiso 1 1 d .
H3A H 0.2368 0.1315 0.7361 0.037 Uiso 1 1 calc R
C2 C 0.1445(4) 0.1667(3) 0.7895(6) 0.0293(17) Uiso 1 1 d .
C7 C 0.1605(4) 0.2102(2) 0.7262(6) 0.0303(17) Uiso 1 1 d .
H7A H 0.2085 0.2127 0.6984 0.036 Uiso 1 1 calc R
C8 C 0.1502(4) 0.2888(3) 0.6582(6) 0.0317(18) Uiso 1 1 d .
C9 C 0.1359(5) 0.3008(3) 0.5441(7) 0.040(2) Uiso 1 1 d .
C10 C 0.1727(5) 0.3418(3) 0.5027(8) 0.057(3) Uiso 1 1 d .
H10A H 0.1651 0.3504 0.4269 0.069 Uiso 1 1 calc R
C11 C 0.2204(5) 0.3698(4) 0.5739(8) 0.058(3) Uiso 1 1 d .
H11A H 0.2447 0.3968 0.5452 0.070 Uiso 1 1 calc R
C12 C 0.2319(5) 0.3579(3) 0.6841(8) 0.053(2) Uiso 1 1 d .
H12A H 0.2644 0.3771 0.7297 0.063 Uiso 1 1 calc R
C13 C 0.1966(5) 0.3176(3) 0.7326(7) 0.040(2) Uiso 1 1 d .
C14 C 0.0130(5) 0.1138(3) 1.0092(7) 0.044(2) Uiso 1 1 d .
C15 C -0.0651(6) 0.1174(4) 0.9513(10) 0.083(4) Uiso 1 1 d .
H15A H -0.0702 0.1481 0.9125 0.124 Uiso 1 1 calc R
H15B H -0.1027 0.1151 1.0068 0.124 Uiso 1 1 calc R
H15C H -0.0721 0.0913 0.8977 0.124 Uiso 1 1 calc R
C16 C 0.0204(6) 0.0672(4) 1.0772(9) 0.080(3) Uiso 1 1 d .
H16A H 0.0681 0.0670 1.1199 0.120 Uiso 1 1 calc R
H16B H 0.0179 0.0397 1.0268 0.120 Uiso 1 1 calc R
H16C H -0.0201 0.0652 1.1280 0.120 Uiso 1 1 calc R
C17 C 0.0206(6) 0.1546(4) 1.0963(9) 0.077(3) Uiso 1 1 d .
H17A H 0.0650 0.1492 1.1450 0.115 Uiso 1 1 calc R
H17B H -0.0234 0.1550 1.1407 0.115 Uiso 1 1 calc R
H17C H 0.0250 0.1853 1.0583 0.115 Uiso 1 1 calc R
C18 C 0.2360(5) 0.0400(3) 0.8170(8) 0.048(2) Uiso 1 1 d .
C19 C 0.1885(6) -0.0003(4) 0.7604(9) 0.079(3) Uiso 1 1 d .
H19A H 0.1648 0.0117 0.6909 0.119 Uiso 1 1 calc R
H19B H 0.1502 -0.0105 0.8100 0.119 Uiso 1 1 calc R
H19C H 0.2204 -0.0275 0.7445 0.119 Uiso 1 1 calc R
C20 C 0.2688(6) 0.0200(4) 0.9308(9) 0.069(3) Uiso 1 1 d .
H20A H 0.3013 0.0441 0.9668 0.103 Uiso 1 1 calc R
H20B H 0.2973 -0.0091 0.9179 0.103 Uiso 1 1 calc R
H20C H 0.2281 0.0126 0.9787 0.103 Uiso 1 1 calc R
C21 C 0.3006(6) 0.0501(4) 0.7433(9) 0.080(3) Uiso 1 1 d .
H21A H 0.2815 0.0640 0.6729 0.120 Uiso 1 1 calc R
H21B H 0.3267 0.0203 0.7288 0.120 Uiso 1 1 calc R
H21C H 0.3350 0.0726 0.7809 0.120 Uiso 1 1 calc R
C22 C 0.2061(5) 0.3078(3) 0.8588(8) 0.050(2) Uiso 1 1 d .
H22A H 0.1700 0.2823 0.8778 0.060 Uiso 1 1 calc R
C23 C 0.2845(6) 0.2902(4) 0.8915(10) 0.083(4) Uiso 1 1 d .
H23A H 0.2907 0.2576 0.8640 0.125 Uiso 1 1 calc R
H23B H 0.2920 0.2905 0.9725 0.125 Uiso 1 1 calc R
H23C H 0.3209 0.3113 0.8591 0.125 Uiso 1 1 calc R
C24 C 0.1884(7) 0.3536(4) 0.9262(10) 0.094(4) Uiso 1 1 d .
H24A H 0.1373 0.3638 0.9075 0.141 Uiso 1 1 calc R
H24B H 0.2227 0.3792 0.9076 0.141 Uiso 1 1 calc R
H24C H 0.1942 0.3467 1.0057 0.141 Uiso 1 1 calc R
C25 C 0.0834(5) 0.2716(3) 0.4672(7) 0.046(2) Uiso 1 1 d .
H25A H 0.0652 0.2440 0.5110 0.055 Uiso 1 1 calc R
C26 C 0.1237(6) 0.2509(4) 0.3674(9) 0.072(3) Uiso 1 1 d .
H26A H 0.1620 0.2283 0.3945 0.109 Uiso 1 1 calc R
H26B H 0.1469 0.2770 0.3276 0.109 Uiso 1 1 calc R
H26C H 0.0878 0.2344 0.3173 0.109 Uiso 1 1 calc R
C27 C 0.0154(6) 0.3014(4) 0.4282(9) 0.079(3) Uiso 1 1 d .
H27A H -0.0089 0.3139 0.4929 0.118 Uiso 1 1 calc R
H27B H -0.0196 0.2813 0.3844 0.118 Uiso 1 1 calc R
H27C H 0.0313 0.3280 0.3825 0.118 Uiso 1 1 calc R

loop_
_atom_type_symbol
_atom_type_description
_atom_type_scat_dispersion_real
_atom_type_scat_dispersion_imag
_atom_type_scat_source
C C 0.0033 0.0016 'International Tables Vol C Tables 4.2.6.8 and 6.1.1.4'
H H 0.0000 0.0000 'International Tables Vol C Tables 4.2.6.8 and 6.1.1.4'
N N 0.0061 0.0033 'International Tables Vol C Tables 4.2.6.8 and 6.1.1.4'
O O 0.0106 0.0060 'International Tables Vol C Tables 4.2.6.8 and 6.1.1.4'
Cl Cl 0.1484 0.1585 'International Tables Vol C Tables 4.2.6.8 and 6.1.1.4'
V V 0.3005 0.5294 'International Tables Vol C Tables 4.2.6.8 and 6.1.1.4'

loop_
_geom_angle_atom_site_label_1
_geom_angle_atom_site_label_2
_geom_angle_atom_site_label_3
_geom_angle
_geom_angle_site_symmetry_1
_geom_angle_site_symmetry_3
O V O 99.9(3) . 2_556
O V N 86.9(2) . .
O V N 95.8(2) 2_556 .
O V N 95.8(2) . 2_556
O V N 86.9(2) 2_556 2_556
N V N 175.7(3) . 2_556
O V Cl 130.05(15) . .
O V Cl 130.05(15) 2_556 .
N V Cl 87.86(16) . .
N V Cl 87.85(16) 2_556 .
C1 O V 128.5(5) . .
C7 N C8 113.8(6) . .
C7 N V 121.3(5) . .
C8 N V 124.6(4) . .
O C1 C2 120.6(6) . .
O C1 C6 120.2(6) . .
C2 C1 C6 119.1(6) . .
C5 C6 C1 115.9(7) . .
C5 C6 C14 121.5(7) . .
C1 C6 C14 122.6(7) . .
C4 C5 C6 126.2(8) . .
C4 C5 H5A 116.9 . .
C6 C5 H5A 116.9 . .
C3 C4 C5 116.1(7) . .
C3 C4 C18 123.0(7) . .
C5 C4 C18 120.9(7) . .
C4 C3 C2 122.1(7) . .
C4 C3 H3A 118.9 . .
C2 C3 H3A 118.9 . .
C3 C2 C1 120.3(7) . .
C3 C2 C7 116.5(7) . .
C1 C2 C7 123.2(6) . .
N C7 C2 126.3(7) . .
N C7 H7A 116.8 . .
C2 C7 H7A 116.8 . .
C9 C8 C13 122.6(7) . .
C9 C8 N 119.4(6) . .
C13 C8 N 117.9(7) . .
C10 C9 C8 117.5(8) . .
C10 C9 C25 120.2(8) . .
C8 C9 C25 122.3(7) . .
C11 C10 C9 120.7(9) . .
C11 C10 H10A 119.7 . .
C9 C10 H10A 119.7 . .
C12 C11 C10 120.5(10) . .
C12 C11 H11A 119.8 . .
C10 C11 H11A 119.8 . .
C11 C12 C13 122.5(9) . .
C11 C12 H12A 118.8 . .
C13 C12 H12A 118.8 . .
C12 C13 C8 116.1(8) . .
C12 C13 C22 120.8(8) . .
C8 C13 C22 123.0(8) . .
C16 C14 C15 110.3(8) . .
C16 C14 C17 105.0(8) . .
C15 C14 C17 107.8(8) . .
C16 C14 C6 113.1(7) . .
C15 C14 C6 111.0(7) . .
C17 C14 C6 109.2(7) . .
C14 C15 H15A 109.5 . .
C14 C15 H15B 109.5 . .
H15A C15 H15B 109.5 . .
C14 C15 H15C 109.5 . .
H15A C15 H15C 109.5 . .
H15B C15 H15C 109.5 . .
C14 C16 H16A 109.5 . .
C14 C16 H16B 109.5 . .
H16A C16 H16B 109.5 . .
C14 C16 H16C 109.5 . .
H16A C16 H16C 109.5 . .
H16B C16 H16C 109.5 . .
C14 C17 H17A 109.5 . .
C14 C17 H17B 109.5 . .
H17A C17 H17B 109.5 . .
C14 C17 H17C 109.5 . .
H17A C17 H17C 109.5 . .
H17B C17 H17C 109.5 . .
C21 C18 C19 107.4(8) . .
C21 C18 C4 113.2(8) . .
C19 C18 C4 109.3(7) . .
C21 C18 C20 108.2(8) . .
C19 C18 C20 107.5(8) . .
C4 C18 C20 111.0(7) . .
C18 C19 H19A 109.5 . .
C18 C19 H19B 109.5 . .
H19A C19 H19B 109.5 . .
C18 C19 H19C 109.5 . .
H19A C19 H19C 109.5 . .
H19B C19 H19C 109.5 . .
C18 C20 H20A 109.5 . .
C18 C20 H20B 109.5 . .
H20A C20 H20B 109.5 . .
C18 C20 H20C 109.5 . .
H20A C20 H20C 109.5 . .
H20B C20 H20C 109.5 . .
C18 C21 H21A 109.5 . .
C18 C21 H21B 109.5 . .
H21A C21 H21B 109.5 . .
C18 C21 H21C 109.5 . .
H21A C21 H21C 109.5 . .
H21B C21 H21C 109.5 . .
C23 C22 C13 111.3(8) . .
C23 C22 C24 109.9(9) . .
C13 C22 C24 110.6(8) . .
C23 C22 H22A 108.3 . .
C13 C22 H22A 108.3 . .
C24 C22 H22A 108.3 . .
C22 C23 H23A 109.5 . .
C22 C23 H23B 109.5 . .
H23A C23 H23B 109.5 . .
C22 C23 H23C 109.5 . .
H23A C23 H23C 109.5 . .
H23B C23 H23C 109.5 . .
C22 C24 H24A 109.5 . .
C22 C24 H24B 109.5 . .
H24A C24 H24B 109.5 . .
C22 C24 H24C 109.5 . .
H24A C24 H24C 109.5 . .
H24B C24 H24C 109.5 . .
C9 C25 C27 110.7(7) . .
C9 C25 C26 111.8(8) . .
C27 C25 C26 111.3(8) . .
C9 C25 H25A 107.6 . .
C27 C25 H25A 107.6 . .
C26 C25 H25A 107.6 . .
C25 C26 H26A 109.5 . .
C25 C26 H26B 109.5 . .
H26A C26 H26B 109.5 . .
C25 C26 H26C 109.5 . .
H26A C26 H26C 109.5 . .
H26B C26 H26C 109.5 . .
C25 C27 H27A 109.5 . .
C25 C27 H27B 109.5 . .
H27A C27 H27B 109.5 . .
C25 C27 H27C 109.5 . .
H27A C27 H27C 109.5 . .
H27B C27 H27C 109.5 . .

loop_
_geom_bond_atom_site_label_1
_geom_bond_atom_site_label_2
_geom_bond_distance
_geom_bond_site_symmetry_2
V O 1.890(5) .
V O 1.890(5) 2_556
V N 2.117(6) .
V N 2.117(6) 2_556
V Cl 2.261(4) .
O C1 1.337(8) .
N C7 1.298(8) .
N C8 1.454(9) .
C1 C2 1.400(10) .
C1 C6 1.419(9) .
C6 C5 1.396(10) .
C6 C14 1.535(11) .
C5 C4 1.376(10) .
C5 H5A 0.9300 .
C4 C3 1.357(10) .
C4 C18 1.532(11) .
C3 C2 1.404(10) .
C3 H3A 0.9300 .
C2 C7 1.444(9) .
C7 H7A 0.9300 .
C8 C9 1.399(10) .
C8 C13 1.412(10) .
C9 C10 1.400(11) .
C9 C25 1.497(11) .
C10 C11 1.390(12) .
C10 H10A 0.9300 .
C11 C12 1.349(12) .
C11 H11A 0.9300 .
C12 C13 1.407(11) .
C12 H12A 0.9300 .
C13 C22 1.517(11) .
C14 C16 1.514(12) .
C14 C15 1.512(12) .
C14 C17 1.521(12) .
C15 H15A 0.9600 .
C15 H15B 0.9600 .
C15 H15C 0.9600 .
C16 H16A 0.9600 .
C16 H16B 0.9600 .
C16 H16C 0.9600 .
C17 H17A 0.9600 .
C17 H17B 0.9600 .
C17 H17C 0.9600 .
C18 C21 1.499(13) .
C18 C19 1.521(12) .
C18 C20 1.538(12) .
C19 H19A 0.9600 .
C19 H19B 0.9600 .
C19 H19C 0.9600 .
C20 H20A 0.9600 .
C20 H20B 0.9600 .
C20 H20C 0.9600 .
C21 H21A 0.9600 .
C21 H21B 0.9600 .
C21 H21C 0.9600 .
C22 C23 1.499(13) .
C22 C24 1.530(14) .
C22 H22A 0.9800 .
C23 H23A 0.9600 .
C23 H23B 0.9600 .
C23 H23C 0.9600 .
C24 H24A 0.9600 .
C24 H24B 0.9600 .
C24 H24C 0.9600 .
C25 C27 1.506(12) .
C25 C26 1.520(12) .
C25 H25A 0.9800 .
C26 H26A 0.9600 .
C26 H26B 0.9600 .
C26 H26C 0.9600 .
C27 H27A 0.9600 .
C27 H27B 0.9600 .
C27 H27C 0.9600 .

loop_
_geom_torsion_atom_site_label_1
_geom_torsion_atom_site_label_2
_geom_torsion_atom_site_label_3
_geom_torsion_atom_site_label_4
_geom_torsion
_geom_torsion_site_symmetry_1
O V O C1 55.2(5) 2_556
N V O C1 -40.2(5) .
N V O C1 143.1(5) 2_556
Cl V O C1 -124.8(5) .
O V N C7 25.5(6) .
O V N C7 -74.1(6) 2_556
N V N C7 155.9(5) 2_556
Cl V N C7 155.8(5) .
O V N C8 -147.7(5) .
O V N C8 112.6(5) 2_556
N V N C8 -17.4(5) 2_556
Cl V N C8 -17.4(5) .
V O C1 C2 31.9(9) .
V O C1 C6 -147.7(5) .
O C1 C6 C5 175.4(6) .
C2 C1 C6 C5 -4.2(10) .
O C1 C6 C14 -5.3(10) .
C2 C1 C6 C14 175.0(7) .
C1 C6 C5 C4 1.7(12) .
C14 C6 C5 C4 -177.6(7) .
C6 C5 C4 C3 2.9(12) .
C6 C5 C4 C18 -175.9(7) .
C5 C4 C3 C2 -4.9(11) .
C18 C4 C3 C2 173.8(7) .
C4 C3 C2 C1 2.4(11) .
C4 C3 C2 C7 -179.0(7) .
O C1 C2 C3 -177.3(6) .
C6 C1 C2 C3 2.4(10) .
O C1 C2 C7 4.3(11) .
C6 C1 C2 C7 -176.0(7) .
C8 N C7 C2 168.8(7) .
V N C7 C2 -5.2(10) .
C3 C2 C7 N 165.4(7) .
C1 C2 C7 N -16.1(11) .
C7 N C8 C9 108.5(8) .
V N C8 C9 -77.8(8) .
C7 N C8 C13 -73.7(9) .
V N C8 C13 100.0(7) .
C13 C8 C9 C10 3.3(12) .
N C8 C9 C10 -179.0(7) .
C13 C8 C9 C25 -176.8(7) .
N C8 C9 C25 0.9(11) .
C8 C9 C10 C11 -1.2(13) .
C25 C9 C10 C11 178.8(8) .
C9 C10 C11 C12 -0.2(14) .
C10 C11 C12 C13 -0.4(15) .
C11 C12 C13 C8 2.3(13) .
C11 C12 C13 C22 -175.1(8) .
C9 C8 C13 C12 -3.7(12) .
N C8 C13 C12 178.5(7) .
C9 C8 C13 C22 173.6(8) .
N C8 C13 C22 -4.2(11) .
C5 C6 C14 C16 5.6(11) .
C1 C6 C14 C16 -173.6(7) .
C5 C6 C14 C15 -119.0(9) .
C1 C6 C14 C15 61.7(10) .
C5 C6 C14 C17 122.2(8) .
C1 C6 C14 C17 -57.0(10) .
C3 C4 C18 C21 5.6(11) .
C5 C4 C18 C21 -175.8(8) .
C3 C4 C18 C19 -114.1(9) .
C5 C4 C18 C19 64.5(10) .
C3 C4 C18 C20 127.5(8) .
C5 C4 C18 C20 -53.9(10) .
C12 C13 C22 C23 -71.7(11) .
C8 C13 C22 C23 111.2(9) .
C12 C13 C22 C24 50.9(11) .
C8 C13 C22 C24 -126.3(9) .
C10 C9 C25 C27 -64.9(11) .
C8 C9 C25 C27 115.1(9) .
C10 C9 C25 C26 59.8(11) .
C8 C9 C25 C26 -120.2(9) .
